data_4509317
loop_
_publ_author_name
'Zheng, Sheng-Run'
'Yang, Qing-Yuan'
'Yang, Rui'
'Pan, Mei'
'Cao, Rong'
'Su, Cheng-Yong'

_publ_section_title
;
 Metal-Directed Assembly of Coordination Polymers with a Multifunctional
 Semirigid Ligand Containing Pyridyl and Benzimidazolyl Donor Groups
;
_journal_issue 5
_journal_name_full 'Crystal Growth &amp; Design'
_journal_page_first 2341
_journal_paper_doi 10.1021/cg801228x
_journal_volume 9
_journal_year 2009
_chemical_formula_sum 'C31 H27 Cl9 Hg3 N8'
_chemical_formula_weight 1432.43
_chemical_name_systematic
; 
 ? 
;
_space_group_IT_number 15
_symmetry_cell_setting monoclinic
_symmetry_space_group_name_Hall '-C 2yc'
_symmetry_space_group_name_H-M 'C 1 2/c 1'
_atom_sites_solution_hydrogens geom
_atom_sites_solution_primary direct
_atom_sites_solution_secondary difmap
_audit_creation_method SHELXL-97
_cell_angle_alpha 90.00
_cell_angle_beta 91.423(15)
_cell_angle_gamma 90.00
_cell_formula_units_Z 4
_cell_length_a 10.6758(10)
_cell_length_b 16.869(2)
_cell_length_c 22.869(4)
_cell_measurement_reflns_used 4939
_cell_measurement_temperature 150(2)
_cell_measurement_theta_max 29.8079
_cell_measurement_theta_min 2.6671
_cell_volume 4117.2(10)
_computing_cell_refinement
;
CrysAlis RED, Oxford Diffraction Ltd.,
Version 1.171.31.7 (release 18-10-2006 CrysAlis171 .NET)
(compiled Oct 18 2006,16:28:17)
;
_computing_data_collection
;
CrysAlis CCD, Oxford Diffraction Ltd.,
Version 1.171.31.7 (release 18-10-2006 CrysAlis171 .NET)
(compiled Oct 18 2006,16:28:17)
;
_computing_data_reduction
;
CrysAlis RED, Oxford Diffraction Ltd.,
Version 1.171.31.7 (release 18-10-2006 CrysAlis171 .NET)
(compiled Oct 18 2006,16:28:17)
;
_computing_structure_refinement 'SHELXL-97 (Sheldrick, 1997)'
_computing_structure_solution 'SHELXS-97 (Sheldrick, 1990)'
_diffrn_ambient_temperature 150(2)
_diffrn_detector_area_resol_mean 16.0855
_diffrn_measured_fraction_theta_full 0.985
_diffrn_measured_fraction_theta_max 0.985
_diffrn_measurement_device_type 'Gemini S Ultra'
_diffrn_measurement_method '\w and \p scan'
_diffrn_radiation_monochromator graphite
_diffrn_radiation_source 'Enhance (Mo) X-ray Source'
_diffrn_radiation_type MoK\a
_diffrn_radiation_wavelength 0.71073
_diffrn_reflns_av_R_equivalents 0.0426
_diffrn_reflns_av_sigmaI/netI 0.0704
_diffrn_reflns_limit_h_max 13
_diffrn_reflns_limit_h_min -13
_diffrn_reflns_limit_k_max 21
_diffrn_reflns_limit_k_min -21
_diffrn_reflns_limit_l_max 29
_diffrn_reflns_limit_l_min -28
_diffrn_reflns_number 12358
_diffrn_reflns_theta_full 27.00
_diffrn_reflns_theta_max 27.00
_diffrn_reflns_theta_min 2.85
_diffrn_standards_decay_% none
_exptl_absorpt_coefficient_mu 11.778
_exptl_absorpt_correction_T_max 0.638
_exptl_absorpt_correction_T_min 0.301
_exptl_absorpt_correction_type analytical
_exptl_crystal_colour yellow
_exptl_crystal_density_diffrn 2.311
_exptl_crystal_density_method 'not measured'
_exptl_crystal_description block
_exptl_crystal_F_000 2648
_exptl_crystal_size_max 0.30
_exptl_crystal_size_mid 0.22
_exptl_crystal_size_min 0.20
_refine_diff_density_max 1.716
_refine_diff_density_min -1.127
_refine_diff_density_rms 0.181
_refine_ls_extinction_method none
_refine_ls_goodness_of_fit_ref 1.004
_refine_ls_hydrogen_treatment geom
_refine_ls_matrix_type full
_refine_ls_number_parameters 258
_refine_ls_number_reflns 4436
_refine_ls_number_restraints 0
_refine_ls_restrained_S_all 1.004
_refine_ls_R_factor_all 0.0491
_refine_ls_R_factor_gt 0.0310
_refine_ls_shift/su_max 0.003
_refine_ls_shift/su_mean 0.000
_refine_ls_structure_factor_coef Fsqd
_refine_ls_weighting_details 'calc w=1/[\s^2^(Fo^2^)+(0.0250P)^2^+0.0000P] where P=(Fo^2^+2Fc^2^)/3'
_refine_ls_weighting_scheme calc
_refine_ls_wR_factor_gt 0.0616
_refine_ls_wR_factor_ref 0.0645
_reflns_number_gt 3108
_reflns_number_total 4436
_reflns_threshold_expression >2sigma(I)
_cod_data_source_file cg801228xsup1.cif
_cod_data_source_block HgCl2
_cod_depositor_comments
;
The following automatic conversions were performed:

'_symmetry_cell_setting' value 'Monoclinic' changed to 'monoclinic'
according to /home/saulius/struct/CIF-dictionaries/cif_core.dic
dictionary named 'cif_core.dic' version 2.4.2 from 2011-04-26.

Automatic conversion script
Id: cif_fix_values 1891 2012-01-12 08:04:46Z andrius 
;
_cod_original_cell_volume 4117.1(10)
_cod_original_sg_symbol_H-M C2/c
_cod_database_code 4509317

loop_
_symmetry_equiv_pos_as_xyz
'x, y, z'
'-x, y, -z+1/2'
'x+1/2, y+1/2, z'
'-x+1/2, y+1/2, -z+1/2'
'-x, -y, -z'
'x, -y, z-1/2'
'-x+1/2, -y+1/2, -z'
'x+1/2, -y+1/2, z-1/2'

loop_
_atom_site_label
_atom_site_type_symbol
_atom_site_fract_x
_atom_site_fract_y
_atom_site_fract_z
_atom_site_U_iso_or_equiv
_atom_site_adp_type
_atom_site_occupancy
_atom_site_symmetry_multiplicity
_atom_site_calc_flag
_atom_site_refinement_flags
_atom_site_disorder_assembly
_atom_site_disorder_group
Hg1 Hg 2.07328(2) 1.260257(14) 0.526191(12) 0.02322(8) Uani 1 1 d . . .
Hg2 Hg 1.5000 0.81442(2) 0.7500 0.02885(11) Uani 1 2 d S . .
Cl1 Cl 1.547(3) 0.7551(17) 0.8391(15) 0.062(7) Uani 0.30 1 d P A 1
Cl1' Cl 1.5740(11) 0.7769(7) 0.8446(6) 0.0394(16) Uani 0.70 1 d P A 2
Cl3 Cl 2.18998(14) 1.22313(9) 0.42739(7) 0.0232(4) Uani 1 1 d . . .
Cl2 Cl 2.02035(15) 1.39523(9) 0.51903(7) 0.0263(4) Uani 1 1 d . . .
C1 C 2.0859(5) 1.0775(3) 0.5637(2) 0.0153(13) Uani 1 1 d . . .
C2 C 2.2119(6) 1.0677(4) 0.5633(2) 0.0201(14) Uani 1 1 d . . .
H2A H 2.2654 1.1091 0.5542 0.024 Uiso 1 1 calc R . .
C3 C 2.2569(6) 0.9926(4) 0.5774(3) 0.0268(16) Uani 1 1 d . . .
H3A H 2.3430 0.9839 0.5783 0.032 Uiso 1 1 calc R . .
C4 C 2.1762(6) 0.9294(4) 0.5902(3) 0.0242(15) Uani 1 1 d . . .
H4A H 2.2097 0.8796 0.5983 0.029 Uiso 1 1 calc R . .
C5 C 2.0501(6) 0.9399(4) 0.5909(3) 0.0219(15) Uani 1 1 d . . .
H5A H 1.9961 0.8987 0.5999 0.026 Uiso 1 1 calc R . .
C6 C 2.0053(5) 1.0159(4) 0.5774(2) 0.0186(14) Uani 1 1 d . . .
C7 C 1.8926(5) 1.1233(4) 0.5579(2) 0.0163(14) Uani 1 1 d . . .
C8 C 1.6809(5) 1.1791(4) 0.5914(3) 0.0222(15) Uani 1 1 d . . .
H8A H 1.6206 1.2183 0.5790 0.033 Uiso 1 1 calc R . .
H8B H 1.7139 1.1925 0.6296 0.033 Uiso 1 1 calc R . .
H8C H 1.6412 1.1281 0.5928 0.033 Uiso 1 1 calc R . .
C9 C 1.7856(5) 1.1766(3) 0.5489(2) 0.0161(13) Uani 1 1 d . . .
C10 C 1.7729(6) 0.9991(4) 0.5849(3) 0.0207(14) Uani 1 1 d . . .
H10A H 1.7805 0.9479 0.5660 0.025 Uiso 1 1 calc R . .
H10B H 1.7003 1.0258 0.5678 0.025 Uiso 1 1 calc R . .
C11 C 1.7535(6) 0.9869(4) 0.6493(3) 0.0197(14) Uani 1 1 d . A .
C12 C 1.8158(6) 1.0309(4) 0.6929(3) 0.0313(17) Uani 1 1 d . . .
H12A H 1.8718 1.0709 0.6834 0.038 Uiso 1 1 calc R . .
C13 C 1.7914(7) 1.0130(4) 0.7514(3) 0.0346(18) Uani 1 1 d . A .
H13A H 1.8334 1.0399 0.7815 0.042 Uiso 1 1 calc R . .
C14 C 1.7059(7) 0.9559(5) 0.7638(3) 0.039(2) Uani 1 1 d . . .
H14A H 1.6888 0.9462 0.8029 0.047 Uiso 1 1 calc R A .
C15 C 1.6702(6) 0.9291(4) 0.6675(3) 0.0237(15) Uani 1 1 d . . .
H15A H 1.6286 0.8991 0.6389 0.028 Uiso 1 1 calc R A .
N1 N 2.0108(4) 1.1432(3) 0.5505(2) 0.0143(11) Uani 1 1 d . . .
N2 N 1.8848(4) 1.0460(3) 0.5742(2) 0.0160(11) Uani 1 1 d . . .
N3 N 1.6459(5) 0.9137(3) 0.7235(2) 0.0272(13) Uani 1 1 d . A .
N4 N 1.7996(5) 1.2231(3) 0.5040(2) 0.0190(12) Uani 1 1 d . . .
Cl6 Cl 1.9458(8) 1.2022(5) 0.2771(3) 0.130(3) Uani 0.50 1 d P . .
C16 C 2.0517(16) 1.2714(11) 0.2901(10) 0.071(6) Uani 0.50 1 d P . .
Cl5 Cl 2.1854(6) 1.2614(4) 0.2470(3) 0.100(2) Uani 0.50 1 d P . .
Cl4 Cl 1.9939(7) 1.3683(4) 0.2782(3) 0.134(3) Uani 0.50 1 d P . .

loop_
_atom_site_aniso_label
_atom_site_aniso_U_11
_atom_site_aniso_U_22
_atom_site_aniso_U_33
_atom_site_aniso_U_23
_atom_site_aniso_U_13
_atom_site_aniso_U_12
Hg1 0.02392(14) 0.01617(14) 0.02973(15) 0.00217(12) 0.00394(10) -0.00219(11)
Hg2 0.0334(2) 0.0323(2) 0.0213(2) 0.000 0.00979(16) 0.000
Cl1 0.057(14) 0.076(17) 0.054(14) 0.050(12) 0.031(10) 0.018(9)
Cl1' 0.041(4) 0.049(4) 0.029(2) 0.019(3) 0.008(3) 0.010(3)
Cl3 0.0219(9) 0.0258(9) 0.0218(8) -0.0033(7) 0.0021(6) -0.0008(6)
Cl2 0.0243(9) 0.0175(9) 0.0372(10) -0.0026(7) 0.0022(7) 0.0015(7)
C1 0.018(3) 0.014(3) 0.013(3) -0.001(3) -0.002(3) 0.001(3)
C2 0.028(4) 0.019(4) 0.013(3) -0.002(3) 0.001(3) 0.001(3)
C3 0.021(4) 0.040(4) 0.020(4) -0.004(3) -0.002(3) 0.012(3)
C4 0.029(4) 0.018(4) 0.025(4) -0.007(3) 0.000(3) 0.007(3)
C5 0.043(4) 0.007(3) 0.016(3) 0.002(3) -0.004(3) -0.005(3)
C6 0.018(3) 0.027(4) 0.011(3) 0.000(3) -0.001(2) 0.000(3)
C7 0.021(4) 0.018(4) 0.010(3) 0.003(3) -0.002(3) -0.003(3)
C8 0.019(3) 0.029(4) 0.020(3) 0.002(3) 0.005(3) 0.000(3)
C9 0.018(3) 0.014(3) 0.016(3) -0.002(3) -0.005(3) -0.004(2)
C10 0.022(4) 0.020(4) 0.020(4) 0.003(3) 0.001(3) -0.004(3)
C11 0.023(4) 0.013(3) 0.024(4) 0.003(3) -0.001(3) 0.003(3)
C12 0.033(4) 0.038(5) 0.023(4) 0.001(3) 0.003(3) -0.014(3)
C13 0.048(5) 0.033(4) 0.023(4) -0.006(3) -0.003(3) -0.014(4)
C14 0.049(5) 0.051(5) 0.018(4) 0.002(4) 0.002(4) 0.003(4)
C15 0.026(4) 0.024(4) 0.021(4) 0.003(3) 0.006(3) 0.001(3)
N1 0.023(3) 0.006(3) 0.014(3) -0.003(2) 0.006(2) 0.002(2)
N2 0.016(3) 0.017(3) 0.015(3) 0.003(2) -0.003(2) 0.002(2)
N3 0.031(3) 0.031(3) 0.019(3) -0.001(3) 0.004(3) -0.007(3)
N4 0.012(3) 0.021(3) 0.024(3) 0.004(2) 0.000(2) 0.003(2)
Cl6 0.143(7) 0.142(7) 0.106(5) -0.008(5) 0.027(5) -0.040(6)
C16 0.031(11) 0.060(13) 0.122(18) 0.022(12) 0.001(10) 0.001(8)
Cl5 0.087(4) 0.116(5) 0.098(4) 0.053(4) 0.055(4) 0.062(4)
Cl4 0.124(6) 0.105(5) 0.177(8) 0.066(5) 0.098(6) 0.061(4)

loop_
_atom_type_symbol
_atom_type_description
_atom_type_scat_dispersion_real
_atom_type_scat_dispersion_imag
_atom_type_scat_source
C C 0.0033 0.0016 'International Tables Vol C Tables 4.2.6.8 and 6.1.1.4'
H H 0.0000 0.0000 'International Tables Vol C Tables 4.2.6.8 and 6.1.1.4'
N N 0.0061 0.0033 'International Tables Vol C Tables 4.2.6.8 and 6.1.1.4'
Cl Cl 0.1484 0.1585 'International Tables Vol C Tables 4.2.6.8 and 6.1.1.4'
Hg Hg -2.3894 9.2266 'International Tables Vol C Tables 4.2.6.8 and 6.1.1.4'

loop_
_geom_angle_atom_site_label_1
_geom_angle_atom_site_label_2
_geom_angle_atom_site_label_3
_geom_angle
_geom_angle_site_symmetry_1
_geom_angle_site_symmetry_3
N1 Hg1 Cl2 145.87(13) . .
N1 Hg1 Cl3 98.97(12) . .
Cl2 Hg1 Cl3 106.47(5) . .
N1 Hg1 Cl3 106.39(14) . 7_976
Cl2 Hg1 Cl3 98.41(5) . 7_976
Cl3 Hg1 Cl3 84.64(5) . 7_976
Cl1 Hg2 Cl1 128.8(14) 2_856 .
Cl1 Hg2 N3 102.1(9) 2_856 .
Cl1 Hg2 N3 113.6(5) . .
Cl1 Hg2 N3 113.6(5) 2_856 2_856
Cl1 Hg2 N3 102.1(9) . 2_856
N3 Hg2 N3 90.3(3) . 2_856
Cl1 Hg2 Cl1' 138.4(4) 2_856 .
Cl1 Hg2 Cl1' 11.8(6) . .
N3 Hg2 Cl1' 102.4(2) . .
N3 Hg2 Cl1' 99.3(4) 2_856 .
Cl1 Hg2 Cl1' 11.8(6) 2_856 2_856
Cl1 Hg2 Cl1' 138.4(4) . 2_856
N3 Hg2 Cl1' 99.3(4) . 2_856
N3 Hg2 Cl1' 102.4(2) 2_856 2_856
Cl1' Hg2 Cl1' 149.0(5) . 2_856
Hg1 Cl3 Hg1 95.36(5) . 7_976
C2 C1 C6 122.0(6) . .
C2 C1 N1 131.3(5) . .
C6 C1 N1 106.7(5) . .
C1 C2 C3 116.6(6) . .
C1 C2 H2A 121.7 . .
C3 C2 H2A 121.7 . .
C2 C3 C4 121.9(6) . .
C2 C3 H3A 119.0 . .
C4 C3 H3A 119.0 . .
C5 C4 C3 121.0(6) . .
C5 C4 H4A 119.5 . .
C3 C4 H4A 119.5 . .
C4 C5 C6 116.8(6) . .
C4 C5 H5A 121.6 . .
C6 C5 H5A 121.6 . .
C1 C6 N2 107.1(5) . .
C1 C6 C5 121.6(6) . .
N2 C6 C5 131.3(6) . .
N1 C7 N2 110.1(5) . .
N1 C7 C9 124.8(5) . .
N2 C7 C9 125.1(5) . .
C9 C8 H8A 109.5 . .
C9 C8 H8B 109.5 . .
H8A C8 H8B 109.5 . .
C9 C8 H8C 109.5 . .
H8A C8 H8C 109.5 . .
H8B C8 H8C 109.5 . .
N4 C9 C7 112.1(5) . .
N4 C9 C8 126.6(5) . .
C7 C9 C8 121.1(5) . .
N2 C10 C11 111.8(5) . .
N2 C10 H10A 109.3 . .
C11 C10 H10A 109.3 . .
N2 C10 H10B 109.3 . .
C11 C10 H10B 109.3 . .
H10A C10 H10B 107.9 . .
C12 C11 C15 117.1(6) . .
C12 C11 C10 123.4(6) . .
C15 C11 C10 119.5(6) . .
C11 C12 C13 118.0(6) . .
C11 C12 H12A 121.0 . .
C13 C12 H12A 121.0 . .
C14 C13 C12 119.5(7) . .
C14 C13 H13A 120.2 . .
C12 C13 H13A 120.2 . .
N3 C14 C13 123.5(6) . .
N3 C14 H14A 118.2 . .
C13 C14 H14A 118.2 . .
N3 C15 C11 124.2(6) . .
N3 C15 H15A 117.9 . .
C11 C15 H15A 117.9 . .
C7 N1 C1 108.4(5) . .
C7 N1 Hg1 124.5(4) . .
C1 N1 Hg1 127.0(4) . .
C7 N2 C6 107.7(5) . .
C7 N2 C10 128.5(5) . .
C6 N2 C10 123.8(5) . .
C14 N3 C15 117.6(6) . .
C14 N3 Hg2 120.8(4) . .
C15 N3 Hg2 121.6(4) . .
C9 N4 N4 113.0(6) . 7_876
C16 Cl6 Cl6 70.0(9) . 2_955
C16 Cl6 Cl5 100.9(8) . 2_955
Cl6 Cl6 Cl5 108.3(6) 2_955 2_955
C16 Cl6 C16 72.1(13) . 2_955
Cl6 Cl6 C16 53.3(6) 2_955 2_955
Cl5 Cl6 C16 56.3(6) 2_955 2_955
Cl6 C16 Cl4 113.1(11) . .
Cl6 C16 Cl5 113.1(13) . .
Cl4 C16 Cl5 106.7(10) . .
Cl6 C16 Cl6 56.7(8) . 2_955
Cl4 C16 Cl6 116.7(12) . 2_955
Cl5 C16 Cl6 58.0(7) . 2_955
C16 Cl5 Cl6 65.7(7) . 2_955
Cl4 Cl4 C16 96.3(8) 2_955 .

loop_
_geom_bond_atom_site_label_1
_geom_bond_atom_site_label_2
_geom_bond_distance
_geom_bond_site_symmetry_2
Hg1 N1 2.161(5) .
Hg1 Cl2 2.3507(16) .
Hg1 Cl3 2.6812(15) .
Hg1 Cl3 2.7312(16) 7_976
Hg2 Cl1 2.31(3) 2_856
Hg2 Cl1 2.31(3) .
Hg2 N3 2.376(5) .
Hg2 N3 2.376(5) 2_856
Hg2 Cl1' 2.371(14) .
Hg2 Cl1' 2.371(14) 2_856
Cl3 Hg1 2.7312(16) 7_976
C1 C2 1.355(8) .
C1 C6 1.390(8) .
C1 N1 1.396(7) .
C2 C3 1.390(9) .
C2 H2A 0.9300 .
C3 C4 1.407(9) .
C3 H3A 0.9300 .
C4 C5 1.358(9) .
C4 H4A 0.9300 .
C5 C6 1.400(8) .
C5 H5A 0.9300 .
C6 N2 1.383(7) .
C7 N1 1.321(7) .
C7 N2 1.359(7) .
C7 C9 1.464(8) .
C8 C9 1.500(7) .
C8 H8A 0.9600 .
C8 H8B 0.9600 .
C8 H8C 0.9600 .
C9 N4 1.304(7) .
C10 N2 1.459(7) .
C10 C11 1.506(8) .
C10 H10A 0.9700 .
C10 H10B 0.9700 .
C11 C12 1.399(9) .
C11 C15 1.391(8) .
C12 C13 1.402(9) .
C12 H12A 0.9300 .
C13 C14 1.362(10) .
C13 H13A 0.9300 .
C14 N3 1.318(9) .
C14 H14A 0.9300 .
C15 N3 1.340(7) .
C15 H15A 0.9300 .
N4 N4 1.402(9) 7_876
Cl6 C16 1.65(2) .
Cl6 Cl6 1.715(14) 2_955
Cl6 Cl5 1.795(11) 2_955
Cl6 C16 1.93(2) 2_955
C16 Cl4 1.767(19) .
C16 Cl5 1.76(2) .
C16 Cl6 1.93(2) 2_955
Cl5 Cl6 1.795(11) 2_955
Cl4 Cl4 1.300(14) 2_955

loop_
_geom_torsion_atom_site_label_1
_geom_torsion_atom_site_label_2
_geom_torsion_atom_site_label_3
_geom_torsion_atom_site_label_4
_geom_torsion
_geom_torsion_site_symmetry_1
_geom_torsion_site_symmetry_4
N1 Hg1 Cl3 Hg1 -105.79(14) . 7_976
Cl2 Hg1 Cl3 Hg1 97.20(6) . 7_976
Cl3 Hg1 Cl3 Hg1 0.0 7_976 7_976
C6 C1 C2 C3 0.2(9) . .
N1 C1 C2 C3 -178.1(6) . .
C1 C2 C3 C4 1.1(9) . .
C2 C3 C4 C5 -1.7(9) . .
C3 C4 C5 C6 1.0(9) . .
C2 C1 C6 N2 179.4(5) . .
N1 C1 C6 N2 -1.9(6) . .
C2 C1 C6 C5 -0.9(9) . .
N1 C1 C6 C5 177.7(5) . .
C4 C5 C6 C1 0.3(9) . .
C4 C5 C6 N2 179.9(6) . .
N1 C7 C9 N4 38.4(8) . .
N2 C7 C9 N4 -140.6(6) . .
N1 C7 C9 C8 -136.6(6) . .
N2 C7 C9 C8 44.4(9) . .
N2 C10 C11 C12 14.8(9) . .
N2 C10 C11 C15 -165.0(5) . .
C15 C11 C12 C13 0.9(10) . .
C10 C11 C12 C13 -178.9(6) . .
C11 C12 C13 C14 -2.2(11) . .
C12 C13 C14 N3 2.2(12) . .
C12 C11 C15 N3 0.5(10) . .
C10 C11 C15 N3 -179.7(6) . .
N2 C7 N1 C1 -1.5(6) . .
C9 C7 N1 C1 179.4(5) . .
N2 C7 N1 Hg1 -178.7(3) . .
C9 C7 N1 Hg1 2.2(8) . .
C2 C1 N1 C7 -179.4(6) . .
C6 C1 N1 C7 2.1(6) . .
C2 C1 N1 Hg1 -2.3(9) . .
C6 C1 N1 Hg1 179.3(4) . .
Cl2 Hg1 N1 C7 16.6(6) . .
Cl3 Hg1 N1 C7 -121.5(4) . .
Cl3 Hg1 N1 C7 151.4(4) 7_976 .
Cl2 Hg1 N1 C1 -160.1(3) . .
Cl3 Hg1 N1 C1 61.8(4) . .
Cl3 Hg1 N1 C1 -25.3(5) 7_976 .
N1 C7 N2 C6 0.3(7) . .
C9 C7 N2 C6 179.4(5) . .
N1 C7 N2 C10 -177.7(5) . .
C9 C7 N2 C10 1.4(9) . .
C1 C6 N2 C7 1.1(6) . .
C5 C6 N2 C7 -178.6(6) . .
C1 C6 N2 C10 179.1(5) . .
C5 C6 N2 C10 -0.5(10) . .
C11 C10 N2 C7 -104.2(7) . .
C11 C10 N2 C6 78.1(7) . .
C13 C14 N3 C15 -0.8(11) . .
C13 C14 N3 Hg2 179.3(6) . .
C11 C15 N3 C14 -0.6(10) . .
C11 C15 N3 Hg2 179.3(5) . .
Cl1 Hg2 N3 C14 -172.8(7) 2_856 .
Cl1 Hg2 N3 C14 -30.4(12) . .
N3 Hg2 N3 C14 72.9(5) 2_856 .
Cl1' Hg2 N3 C14 -26.6(7) . .
Cl1' Hg2 N3 C14 175.6(6) 2_856 .
Cl1 Hg2 N3 C15 7.3(7) 2_856 .
Cl1 Hg2 N3 C15 149.7(11) . .
N3 Hg2 N3 C15 -106.9(5) 2_856 .
Cl1' Hg2 N3 C15 153.5(6) . .
Cl1' Hg2 N3 C15 -4.3(5) 2_856 .
C7 C9 N4 N4 -177.6(6) . 7_876
C8 C9 N4 N4 -3.0(10) . 7_876
Cl6 Cl6 C16 Cl4 107.7(13) 2_955 .
Cl5 Cl6 C16 Cl4 2.0(14) 2_955 .
C16 Cl6 C16 Cl4 51.1(9) 2_955 .
Cl6 Cl6 C16 Cl5 -13.8(10) 2_955 .
Cl5 Cl6 C16 Cl5 -119.5(10) 2_955 .
C16 Cl6 C16 Cl5 -70.4(14) 2_955 .
Cl5 Cl6 C16 Cl6 -105.7(6) 2_955 2_955
C16 Cl6 C16 Cl6 -56.6(8) 2_955 2_955
Cl6 C16 Cl5 Cl6 13.6(9) . 2_955
Cl4 C16 Cl5 Cl6 -111.4(12) . 2_955
Cl6 C16 Cl4 Cl4 -81.4(13) . 2_955
Cl5 C16 Cl4 Cl4 43.7(13) . 2_955
Cl6 C16 Cl4 Cl4 -18.4(12) 2_955 2_955
